data_7000649
loop_
_publ_author_name
'Ochiai, Mitsuyoshi'
'Hashimoto, Hisako'
'Tobita, Hiromi'

_publ_section_title
;
 Reactions of a hydrido(hydrosilylene)ruthenium complex with carbonyl
 compounds
;
_journal_issue 10
_journal_name_full 'Dalton Transactions'
_journal_page_first 1812
_journal_page_last 1814
_journal_paper_doi 10.1039/b819229b
_journal_year 2009
_chemical_formula_moiety 'C24 H50 O2 Ru Si4 '
_chemical_formula_sum 'C24 H50 O2 Ru Si4'
_chemical_formula_weight 584.07
_chemical_name_systematic
;
?
;
_space_group_IT_number 14
_symmetry_cell_setting monoclinic
_symmetry_space_group_name_Hall '-P 2yn'
_symmetry_space_group_name_H-M 'P 1 21/n 1'
_atom_sites_solution_hydrogens geom
_atom_sites_solution_primary direct
_atom_sites_solution_secondary difmap
_audit_creation_method SHELXL-97
_cell_angle_alpha 90.00
_cell_angle_beta 99.7399(5)
_cell_angle_gamma 90.00
_cell_formula_units_Z 4
_cell_length_a 11.6381(3)
_cell_length_b 17.4265(8)
_cell_length_c 15.3301(7)
_cell_measurement_reflns_used 19163
_cell_measurement_temperature 150(2)
_cell_measurement_theta_max 27.4
_cell_measurement_theta_min 1.3
_cell_volume 3064.3(2)
_computing_cell_refinement PROCESS-AUTO
_computing_data_collection PROCESS-AUTO
_computing_data_reduction 'teXsan Ver. 1.11'
_computing_molecular_graphics ORTEP
_computing_structure_refinement 'SHELXL-97 (Sheldrick, 1997)'
_computing_structure_solution 'SHELXS-97 (Sheldrick, 1990)'
_diffrn_ambient_temperature 150(2)
_diffrn_detector_area_resol_mean 10.00
_diffrn_measured_fraction_theta_full 0.967
_diffrn_measured_fraction_theta_max 0.967
_diffrn_measurement_device_type 'Rigaku RAXIS-RAPID Imaging Plate'
_diffrn_measurement_method \w
_diffrn_radiation_monochromator graphite
_diffrn_radiation_source 'fine-focus sealed tube'
_diffrn_radiation_type MoK\a
_diffrn_radiation_wavelength 0.71069
_diffrn_reflns_av_R_equivalents 0.0486
_diffrn_reflns_av_sigmaI/netI 0.0288
_diffrn_reflns_limit_h_max 15
_diffrn_reflns_limit_h_min -14
_diffrn_reflns_limit_k_max 22
_diffrn_reflns_limit_k_min -22
_diffrn_reflns_limit_l_max 18
_diffrn_reflns_limit_l_min -19
_diffrn_reflns_number 26683
_diffrn_reflns_theta_full 27.44
_diffrn_reflns_theta_max 27.44
_diffrn_reflns_theta_min 1.78
_exptl_absorpt_coefficient_mu 0.686
_exptl_absorpt_correction_T_max 0.8419
_exptl_absorpt_correction_T_min 0.8156
_exptl_absorpt_correction_type integration
_exptl_absorpt_process_details 'NUMABS (Higashi, 1999)'
_exptl_crystal_colour yellow
_exptl_crystal_density_diffrn 1.266
_exptl_crystal_density_method 'not measured'
_exptl_crystal_description block
_exptl_crystal_F_000 1240
_exptl_crystal_size_max 0.31
_exptl_crystal_size_mid 0.30
_exptl_crystal_size_min 0.26
_refine_diff_density_max 2.664
_refine_diff_density_min -0.876
_refine_diff_density_rms 0.171
_refine_ls_extinction_method none
_refine_ls_goodness_of_fit_ref 1.116
_refine_ls_hydrogen_treatment mixed
_refine_ls_matrix_type full
_refine_ls_number_parameters 293
_refine_ls_number_reflns 6769
_refine_ls_number_restraints 0
_refine_ls_restrained_S_all 1.116
_refine_ls_R_factor_all 0.0706
_refine_ls_R_factor_gt 0.0642
_refine_ls_shift/su_max 0.001
_refine_ls_shift/su_mean 0.000
_refine_ls_structure_factor_coef Fsqd
_refine_ls_weighting_details 'calc w=1/[\s^2^(Fo^2^)+(0.0821P)^2^+14.2893P] where P=(Fo^2^+2Fc^2^)/3'
_refine_ls_weighting_scheme calc
_refine_ls_wR_factor_gt 0.1674
_refine_ls_wR_factor_ref 0.1737
_reflns_number_gt 6170
_reflns_number_total 6769
_reflns_threshold_expression >2sigma(I)
_cod_data_source_file b819229b.txt
_cod_data_source_block 3a
_cod_database_code 7000649

loop_
_symmetry_equiv_pos_as_xyz
'x, y, z'
'-x+1/2, y+1/2, -z+1/2'
'-x, -y, -z'
'x-1/2, -y-1/2, z-1/2'

loop_
_atom_site_label
_atom_site_type_symbol
_atom_site_fract_x
_atom_site_fract_y
_atom_site_fract_z
_atom_site_U_iso_or_equiv
_atom_site_adp_type
_atom_site_occupancy
_atom_site_symmetry_multiplicity
_atom_site_calc_flag
_atom_site_refinement_flags
_atom_site_disorder_assembly
_atom_site_disorder_group
Ru1 Ru 0.16998(3) 0.052509(19) 0.74802(2) 0.02000(13) Uani 1 1 d . . .
H1 H 0.086(6) 0.056(4) 0.657(4) 0.042(18) Uiso 1 1 d . . .
Si1 Si 0.00633(10) 0.14149(7) 0.71958(8) 0.0189(2) Uani 1 1 d . A .
H2 H 0.058(5) 0.213(4) 0.741(4) 0.037(16) Uiso 1 1 d . . .
H3 H 0.086(6) 0.078(4) 0.814(5) 0.06(2) Uiso 1 1 d . . .
Si2 Si -0.09408(14) 0.18886(9) 0.88590(11) 0.0360(3) Uani 1 1 d . A .
Si3 Si -0.18537(12) 0.03818(8) 0.78265(11) 0.0318(3) Uani 1 1 d . A .
Si4 Si -0.24734(12) 0.19975(9) 0.69894(11) 0.0347(3) Uani 1 1 d . A .
O1 O -0.0572(3) 0.1475(2) 0.6126(2) 0.0263(7) Uani 1 1 d . . .
O2 O 0.0701(4) -0.1051(2) 0.7625(3) 0.0455(10) Uani 1 1 d . . .
C1 C -0.0082(5) 0.1697(3) 0.5412(4) 0.0356(12) Uani 1 1 d . A .
C2 C 0.0513(6) 0.2336(5) 0.5390(5) 0.0582(19) Uani 1 1 d . . .
H4 H 0.0622 0.2672 0.5885 0.070 Uiso 1 1 calc R A .
H5 H 0.0834 0.2462 0.4878 0.070 Uiso 1 1 calc R . .
C3 C -0.0324(10) 0.1154(6) 0.4664(5) 0.082(3) Uani 1 1 d . . .
H6 H 0.0089 0.1320 0.4191 0.123 Uiso 1 1 calc R A .
H7 H -0.1165 0.1142 0.4441 0.123 Uiso 1 1 calc R . .
H8 H -0.0058 0.0640 0.4865 0.123 Uiso 1 1 calc R . .
C4 C -0.1309(4) 0.1401(2) 0.7724(3) 0.0189(8) Uani 1 1 d . . .
C5 C 0.0504(6) 0.1641(3) 0.9499(4) 0.0401(13) Uani 1 1 d . . .
H9 H 0.1116 0.1847 0.9198 0.060 Uiso 1 1 calc R A .
H10 H 0.0580 0.1082 0.9546 0.060 Uiso 1 1 calc R . .
H11 H 0.0581 0.1864 1.0093 0.060 Uiso 1 1 calc R . .
C6 C -0.2007(7) 0.1623(5) 0.9620(5) 0.0601(19) Uani 1 1 d . . .
H12 H -0.1914 0.1079 0.9780 0.090 Uiso 1 1 calc R A .
H13 H -0.2806 0.1715 0.9316 0.090 Uiso 1 1 calc R . .
H14 H -0.1853 0.1937 1.0157 0.090 Uiso 1 1 calc R . .
C7 C -0.0896(6) 0.2970(3) 0.8782(5) 0.0521(17) Uani 1 1 d . . .
H15 H -0.0590 0.3185 0.9366 0.078 Uiso 1 1 calc R A .
H16 H -0.1686 0.3166 0.8580 0.078 Uiso 1 1 calc R . .
H17 H -0.0391 0.3120 0.8361 0.078 Uiso 1 1 calc R . .
C8 C -0.1017(5) -0.0145(3) 0.8798(4) 0.0408(13) Uani 1 1 d . . .
H18 H -0.1276 0.0026 0.9342 0.061 Uiso 1 1 calc R A .
H19 H -0.0183 -0.0039 0.8838 0.061 Uiso 1 1 calc R . .
H20 H -0.1155 -0.0698 0.8721 0.061 Uiso 1 1 calc R . .
C9 C -0.1812(5) -0.0185(3) 0.6776(4) 0.0375(12) Uani 1 1 d . . .
H21 H -0.1151 -0.0013 0.6506 0.056 Uiso 1 1 calc R A .
H22 H -0.2539 -0.0103 0.6360 0.056 Uiso 1 1 calc R . .
H23 H -0.1724 -0.0732 0.6919 0.056 Uiso 1 1 calc R . .
C10 C -0.3414(5) 0.0312(4) 0.7990(6) 0.0536(18) Uani 1 1 d . . .
H24 H -0.3614 -0.0227 0.8069 0.080 Uiso 1 1 calc R A .
H25 H -0.3924 0.0521 0.7470 0.080 Uiso 1 1 calc R . .
H26 H -0.3519 0.0606 0.8516 0.080 Uiso 1 1 calc R . .
C11 C -0.3663(6) 0.2320(4) 0.7605(6) 0.0571(19) Uani 1 1 d . . .
H27 H -0.3331 0.2659 0.8093 0.086 Uiso 1 1 calc R A .
H28 H -0.4012 0.1870 0.7843 0.086 Uiso 1 1 calc R . .
H29 H -0.4263 0.2596 0.7200 0.086 Uiso 1 1 calc R . .
C12 C -0.3262(5) 0.1451(4) 0.6001(4) 0.0488(15) Uani 1 1 d . . .
H30 H -0.3845 0.1784 0.5654 0.073 Uiso 1 1 calc R A .
H31 H -0.3649 0.1002 0.6205 0.073 Uiso 1 1 calc R . .
H32 H -0.2700 0.1282 0.5632 0.073 Uiso 1 1 calc R . .
C13 C -0.1891(5) 0.2911(3) 0.6570(4) 0.0390(13) Uani 1 1 d . . .
H33 H -0.1669 0.2818 0.5991 0.058 Uiso 1 1 calc R A .
H34 H -0.1207 0.3083 0.6988 0.058 Uiso 1 1 calc R . .
H35 H -0.2495 0.3309 0.6514 0.058 Uiso 1 1 calc R . .
C14 C 0.1021(4) -0.0430(3) 0.7561(4) 0.0303(11) Uani 1 1 d . A .
C15 C 0.3522(7) 0.0054(5) 0.7895(8) 0.022(2) Uiso 0.612(14) 1 d P A 1
C16 C 0.3389(7) 0.0710(6) 0.8464(6) 0.020(2) Uiso 0.612(14) 1 d P A 1
C17 C 0.3216(6) 0.1367(4) 0.7886(7) 0.0190(17) Uiso 0.612(14) 1 d P A 1
C18 C 0.3249(7) 0.1113(7) 0.7013(7) 0.026(2) Uiso 0.612(14) 1 d P A 1
C19 C 0.3407(9) 0.0297(7) 0.7017(8) 0.030(3) Uiso 0.612(14) 1 d P A 1
C20 C 0.3809(8) -0.0745(6) 0.8295(8) 0.036(2) Uiso 0.612(14) 1 d P A 1
C21 C 0.3548(9) 0.0744(7) 0.9467(7) 0.042(2) Uiso 0.612(14) 1 d P A 1
C22 C 0.3171(9) 0.2208(6) 0.8148(8) 0.040(2) Uiso 0.612(14) 1 d P A 1
C23 C 0.3272(11) 0.1600(8) 0.6213(9) 0.056(3) Uiso 0.612(14) 1 d P A 1
C24 C 0.3629(10) -0.0225(8) 0.6287(9) 0.051(3) Uiso 0.612(14) 1 d P A 1
C25 C 0.3506(12) 0.0149(9) 0.8141(12) 0.023(4) Uiso 0.388(14) 1 d P A 2
C26 C 0.3337(14) 0.0939(12) 0.8355(11) 0.032(4) Uiso 0.388(14) 1 d P A 2
C27 C 0.3153(10) 0.1354(7) 0.7488(12) 0.024(3) Uiso 0.388(14) 1 d P A 2
C28 C 0.3185(12) 0.0864(10) 0.6826(10) 0.026(3) Uiso 0.388(14) 1 d P A 2
C29 C 0.3406(13) 0.0122(10) 0.7199(12) 0.027(4) Uiso 0.388(14) 1 d P A 2
C30 C 0.3798(14) -0.0607(10) 0.8625(14) 0.039(4) Uiso 0.388(14) 1 d P A 2
C31 C 0.3539(19) 0.1094(15) 0.9353(14) 0.059(5) Uiso 0.388(14) 1 d P A 2
C32 C 0.3110(16) 0.2245(11) 0.7657(14) 0.050(4) Uiso 0.388(14) 1 d P A 2
C33 C 0.3173(18) 0.1236(13) 0.5892(14) 0.057(5) Uiso 0.388(14) 1 d P A 2
C34 C 0.3567(16) -0.0550(12) 0.6512(13) 0.049(4) Uiso 0.388(14) 1 d P A 2

loop_
_atom_site_aniso_label
_atom_site_aniso_U_11
_atom_site_aniso_U_22
_atom_site_aniso_U_33
_atom_site_aniso_U_23
_atom_site_aniso_U_13
_atom_site_aniso_U_12
Ru1 0.01403(19) 0.01901(19) 0.0267(2) -0.00104(13) 0.00260(13) 0.00282(11)
Si1 0.0162(5) 0.0175(5) 0.0226(6) 0.0008(4) 0.0027(4) -0.0001(4)
Si2 0.0407(8) 0.0318(7) 0.0368(8) -0.0060(6) 0.0104(6) 0.0053(6)
Si3 0.0244(7) 0.0283(7) 0.0432(8) 0.0034(6) 0.0070(6) -0.0026(5)
Si4 0.0222(7) 0.0296(7) 0.0511(9) 0.0050(6) 0.0024(6) 0.0060(5)
O1 0.0243(16) 0.0316(17) 0.0223(16) 0.0054(13) 0.0024(12) 0.0025(13)
O2 0.038(2) 0.0215(18) 0.078(3) -0.0047(19) 0.011(2) -0.0025(15)
C1 0.034(3) 0.047(3) 0.027(3) 0.013(2) 0.007(2) 0.010(2)
C2 0.057(4) 0.067(5) 0.054(4) 0.022(3) 0.020(3) -0.011(3)
C3 0.134(9) 0.078(6) 0.041(4) -0.011(4) 0.034(5) -0.009(6)
C4 0.0150(18) 0.0146(18) 0.028(2) 0.0012(15) 0.0050(15) 0.0015(14)
C5 0.054(3) 0.037(3) 0.027(3) -0.006(2) -0.002(2) 0.001(2)
C6 0.070(5) 0.070(5) 0.050(4) -0.005(3) 0.038(4) 0.009(4)
C7 0.061(4) 0.033(3) 0.060(4) -0.019(3) 0.001(3) 0.007(3)
C8 0.046(3) 0.032(3) 0.047(3) 0.016(2) 0.016(3) 0.001(2)
C9 0.029(3) 0.031(3) 0.050(3) -0.010(2) 0.000(2) -0.007(2)
C10 0.026(3) 0.045(3) 0.096(6) 0.008(3) 0.027(3) -0.008(2)
C11 0.031(3) 0.053(4) 0.094(6) 0.015(4) 0.030(3) 0.024(3)
C12 0.033(3) 0.054(4) 0.051(4) 0.005(3) -0.014(3) 0.006(3)
C13 0.033(3) 0.027(2) 0.054(3) 0.012(2) 0.000(2) 0.009(2)
C14 0.019(2) 0.024(2) 0.048(3) -0.005(2) 0.005(2) 0.0042(17)

loop_
_atom_type_symbol
_atom_type_description
_atom_type_scat_dispersion_real
_atom_type_scat_dispersion_imag
_atom_type_scat_source
C C 0.0033 0.0016 'International Tables Vol C Tables 4.2.6.8 and 6.1.1.4'
H H 0.0000 0.0000 'International Tables Vol C Tables 4.2.6.8 and 6.1.1.4'
O O 0.0106 0.0060 'International Tables Vol C Tables 4.2.6.8 and 6.1.1.4'
Si Si 0.0817 0.0704 'International Tables Vol C Tables 4.2.6.8 and 6.1.1.4'
Ru Ru -1.2594 0.8363 'International Tables Vol C Tables 4.2.6.8 and 6.1.1.4'

loop_
_geom_angle_atom_site_label_1
_geom_angle_atom_site_label_2
_geom_angle_atom_site_label_3
_geom_angle
_geom_angle_site_symmetry_1
_geom_angle_site_symmetry_3
_geom_angle_publ_flag
C14 Ru1 C29 97.7(5) . . ?
C14 Ru1 C28 129.9(5) . . ?
C29 Ru1 C28 37.3(6) . . ?
C14 Ru1 C27 156.2(3) . . ?
C29 Ru1 C27 60.1(5) . . ?
C28 Ru1 C27 34.9(5) . . ?
C14 Ru1 C26 125.0(6) . . ?
C29 Ru1 C26 61.5(6) . . ?
C28 Ru1 C26 62.6(6) . . ?
C27 Ru1 C26 39.0(6) . . ?
C14 Ru1 C19 105.7(3) . . ?
C29 Ru1 C19 10.6(5) . . ?
C28 Ru1 C19 27.1(5) . . ?
C27 Ru1 C19 53.6(5) . . ?
C26 Ru1 C19 62.8(5) . . ?
C14 Ru1 C15 92.6(3) . . ?
C29 Ru1 C15 27.3(5) . . ?
C28 Ru1 C15 57.3(4) . . ?
C27 Ru1 C15 63.8(4) . . ?
C26 Ru1 C15 44.9(5) . . ?
C19 Ru1 C15 36.0(4) . . ?
C14 Ru1 C25 94.8(4) . . ?
C29 Ru1 C25 37.2(6) . . ?
C28 Ru1 C25 63.0(5) . . ?
C27 Ru1 C25 62.5(5) . . ?
C26 Ru1 C25 37.0(6) . . ?
C19 Ru1 C25 44.9(5) . . ?
C15 Ru1 C25 10.5(4) . . ?
C14 Ru1 C16 114.2(3) . . ?
C29 Ru1 C16 58.3(5) . . ?
C28 Ru1 C16 67.2(4) . . ?
C27 Ru1 C16 48.5(5) . . ?
C26 Ru1 C16 10.9(5) . . ?
C19 Ru1 C16 61.9(3) . . ?
C15 Ru1 C16 37.5(3) . . ?
C25 Ru1 C16 28.3(5) . . ?
C14 Ru1 C18 142.1(3) . . ?
C29 Ru1 C18 45.8(5) . . ?
C28 Ru1 C18 13.1(4) . . ?
C27 Ru1 C18 22.0(4) . . ?
C26 Ru1 C18 54.0(5) . . ?
C19 Ru1 C18 36.8(4) . . ?
C15 Ru1 C18 60.0(3) . . ?
C25 Ru1 C18 63.3(4) . . ?
C16 Ru1 C18 60.6(3) . . ?
C14 Ru1 C17 150.5(3) . . ?
C29 Ru1 C17 65.4(4) . . ?
C28 Ru1 C17 48.1(5) . . ?
C27 Ru1 C17 15.2(4) . . ?
C26 Ru1 C17 26.1(5) . . ?
C19 Ru1 C17 61.4(3) . . ?
C15 Ru1 C17 61.0(3) . . ?
C25 Ru1 C17 56.8(4) . . ?
C16 Ru1 C17 36.6(3) . . ?
C18 Ru1 C17 35.9(3) . . ?
C14 Ru1 Si1 104.70(15) . . ?
C29 Ru1 Si1 149.9(5) . . ?
C28 Ru1 Si1 113.2(4) . . ?
C27 Ru1 Si1 99.1(3) . . ?
C26 Ru1 Si1 117.3(5) . . ?
C19 Ru1 Si1 139.4(3) . . ?
C15 Ru1 Si1 161.4(2) . . ?
C25 Ru1 Si1 154.2(4) . . ?
C16 Ru1 Si1 125.9(3) . . ?
C18 Ru1 Si1 107.0(2) . . ?
C17 Ru1 Si1 100.56(18) . . ?
C14 Ru1 H1 83(2) . . ?
C29 Ru1 H1 106(2) . . ?
C28 Ru1 H1 90(2) . . ?
C27 Ru1 H1 110(2) . . ?
C26 Ru1 H1 149(2) . . ?
C19 Ru1 H1 100(2) . . ?
C15 Ru1 H1 133(2) . . ?
C25 Ru1 H1 143(2) . . ?
C16 Ru1 H1 157(2) . . ?
C18 Ru1 H1 96(2) . . ?
C17 Ru1 H1 123(2) . . ?
Si1 Ru1 H1 58(2) . . ?
C14 Ru1 H3 84(3) . . ?
C29 Ru1 H3 152(3) . . ?
C28 Ru1 H3 145(3) . . ?
C27 Ru1 H3 111(3) . . ?
C26 Ru1 H3 95(3) . . ?
C19 Ru1 H3 157(3) . . ?
C15 Ru1 H3 125(3) . . ?
C25 Ru1 H3 115(3) . . ?
C16 Ru1 H3 95(3) . . ?
C18 Ru1 H3 132(3) . . ?
C17 Ru1 H3 100(3) . . ?
Si1 Ru1 H3 52(3) . . ?
H1 Ru1 H3 101(4) . . ?
O1 Si1 C4 98.82(18) . . ?
O1 Si1 Ru1 114.48(13) . . ?
C4 Si1 Ru1 126.90(14) . . ?
O1 Si1 H2 106(3) . . ?
C4 Si1 H2 106(3) . . ?
Ru1 Si1 H2 104(3) . . ?
O1 Si1 H3 147(2) . . ?
C4 Si1 H3 90(2) . . ?
Ru1 Si1 H3 41(2) . . ?
H2 Si1 H3 102(3) . . ?
C5 Si2 C7 103.5(3) . . ?
C5 Si2 C6 104.3(3) . . ?
C7 Si2 C6 108.0(3) . . ?
C5 Si2 C4 114.9(2) . . ?
C7 Si2 C4 112.9(3) . . ?
C6 Si2 C4 112.4(3) . . ?
C8 Si3 C10 104.3(3) . . ?
C8 Si3 C9 109.5(3) . . ?
C10 Si3 C9 104.1(3) . . ?
C8 Si3 C4 112.8(2) . . ?
C10 Si3 C4 114.5(3) . . ?
C9 Si3 C4 111.1(2) . . ?
C13 Si4 C11 104.8(3) . . ?
C13 Si4 C12 107.8(3) . . ?
C11 Si4 C12 104.7(3) . . ?
C13 Si4 C4 113.5(2) . . ?
C11 Si4 C4 111.9(3) . . ?
C12 Si4 C4 113.4(2) . . ?
C1 O1 Si1 128.4(3) . . ?
C2 C1 O1 123.5(6) . . ?
C2 C1 C3 123.7(6) . . ?
O1 C1 C3 112.8(6) . . ?
C1 C2 H4 120.0 . . ?
C1 C2 H5 120.0 . . ?
H4 C2 H5 120.0 . . ?
C1 C3 H6 109.5 . . ?
C1 C3 H7 109.5 . . ?
H6 C3 H7 109.5 . . ?
C1 C3 H8 109.5 . . ?
H6 C3 H8 109.5 . . ?
H7 C3 H8 109.5 . . ?
Si3 C4 Si1 111.2(2) . . ?
Si3 C4 Si4 110.0(2) . . ?
Si1 C4 Si4 107.6(2) . . ?
Si3 C4 Si2 111.4(2) . . ?
Si1 C4 Si2 107.8(2) . . ?
Si4 C4 Si2 108.7(2) . . ?
Si2 C5 H9 109.5 . . ?
Si2 C5 H10 109.5 . . ?
H9 C5 H10 109.5 . . ?
Si2 C5 H11 109.5 . . ?
H9 C5 H11 109.5 . . ?
H10 C5 H11 109.5 . . ?
Si2 C6 H12 109.5 . . ?
Si2 C6 H13 109.5 . . ?
H12 C6 H13 109.5 . . ?
Si2 C6 H14 109.5 . . ?
H12 C6 H14 109.5 . . ?
H13 C6 H14 109.5 . . ?
Si2 C7 H15 109.5 . . ?
Si2 C7 H16 109.5 . . ?
H15 C7 H16 109.5 . . ?
Si2 C7 H17 109.5 . . ?
H15 C7 H17 109.5 . . ?
H16 C7 H17 109.5 . . ?
Si3 C8 H18 109.5 . . ?
Si3 C8 H19 109.5 . . ?
H18 C8 H19 109.5 . . ?
Si3 C8 H20 109.5 . . ?
H18 C8 H20 109.5 . . ?
H19 C8 H20 109.5 . . ?
Si3 C9 H21 109.5 . . ?
Si3 C9 H22 109.5 . . ?
H21 C9 H22 109.5 . . ?
Si3 C9 H23 109.5 . . ?
H21 C9 H23 109.5 . . ?
H22 C9 H23 109.5 . . ?
Si3 C10 H24 109.5 . . ?
Si3 C10 H25 109.5 . . ?
H24 C10 H25 109.5 . . ?
Si3 C10 H26 109.5 . . ?
H24 C10 H26 109.5 . . ?
H25 C10 H26 109.5 . . ?
Si4 C11 H27 109.5 . . ?
Si4 C11 H28 109.5 . . ?
H27 C11 H28 109.5 . . ?
Si4 C11 H29 109.5 . . ?
H27 C11 H29 109.5 . . ?
H28 C11 H29 109.5 . . ?
Si4 C12 H30 109.5 . . ?
Si4 C12 H31 109.5 . . ?
H30 C12 H31 109.5 . . ?
Si4 C12 H32 109.5 . . ?
H30 C12 H32 109.5 . . ?
H31 C12 H32 109.5 . . ?
Si4 C13 H33 109.5 . . ?
Si4 C13 H34 109.5 . . ?
H33 C13 H34 109.5 . . ?
Si4 C13 H35 109.5 . . ?
H33 C13 H35 109.5 . . ?
H34 C13 H35 109.5 . . ?
O2 C14 Ru1 173.7(4) . . ?
C19 C15 C16 109.7(8) . . ?
C19 C15 C20 129.7(11) . . ?
C16 C15 C20 120.6(10) . . ?
C19 C15 Ru1 71.8(5) . . ?
C16 C15 Ru1 72.3(5) . . ?
C20 C15 Ru1 124.9(6) . . ?
C17 C16 C15 105.8(7) . . ?
C17 C16 C21 124.9(9) . . ?
C15 C16 C21 128.9(10) . . ?
C17 C16 Ru1 72.0(4) . . ?
C15 C16 Ru1 70.3(5) . . ?
C21 C16 Ru1 128.1(6) . . ?
C18 C17 C16 108.0(7) . . ?
C18 C17 C22 123.8(9) . . ?
C16 C17 C22 127.6(9) . . ?
C18 C17 Ru1 71.8(5) . . ?
C16 C17 Ru1 71.4(4) . . ?
C22 C17 Ru1 128.8(5) . . ?
C17 C18 C19 109.3(8) . . ?
C17 C18 C23 127.3(10) . . ?
C19 C18 C23 123.0(11) . . ?
C17 C18 Ru1 72.3(5) . . ?
C19 C18 Ru1 70.3(5) . . ?
C23 C18 Ru1 129.4(7) . . ?
C15 C19 C18 107.1(9) . . ?
C15 C19 C24 122.4(11) . . ?
C18 C19 C24 129.6(11) . . ?
C15 C19 Ru1 72.2(6) . . ?
C18 C19 Ru1 72.9(5) . . ?
C24 C19 Ru1 127.9(7) . . ?
C29 C25 C26 105.7(13) . . ?
C29 C25 C30 115.9(15) . . ?
C26 C25 C30 138.3(17) . . ?
C29 C25 Ru1 69.4(8) . . ?
C26 C25 Ru1 70.9(8) . . ?
C30 C25 Ru1 125.5(10) . . ?
C25 C26 C27 105.4(13) . . ?
C25 C26 C31 113.1(17) . . ?
C27 C26 C31 140.9(18) . . ?
C25 C26 Ru1 72.1(9) . . ?
C27 C26 Ru1 69.3(8) . . ?
C31 C26 Ru1 128.4(12) . . ?
C28 C27 C26 110.4(12) . . ?
C28 C27 C32 139.7(16) . . ?
C26 C27 C32 109.5(15) . . ?
C28 C27 Ru1 72.5(8) . . ?
C26 C27 Ru1 71.7(8) . . ?
C32 C27 Ru1 126.6(10) . . ?
C27 C28 C29 107.7(13) . . ?
C27 C28 C33 115.7(16) . . ?
C29 C28 C33 135.7(17) . . ?
C27 C28 Ru1 72.7(8) . . ?
C29 C28 Ru1 71.2(8) . . ?
C33 C28 Ru1 129.4(11) . . ?
C28 C29 C25 110.7(13) . . ?
C28 C29 C34 115.7(16) . . ?
C25 C29 C34 133.5(16) . . ?
C28 C29 Ru1 71.4(8) . . ?
C25 C29 Ru1 73.4(8) . . ?
C34 C29 Ru1 124.5(10) . . ?

loop_
_geom_bond_atom_site_label_1
_geom_bond_atom_site_label_2
_geom_bond_distance
_geom_bond_site_symmetry_2
_geom_bond_publ_flag
Ru1 C14 1.855(5) . ?
Ru1 C29 2.217(15) . ?
Ru1 C28 2.220(14) . ?
Ru1 C27 2.222(12) . ?
Ru1 C26 2.255(16) . ?
Ru1 C19 2.256(10) . ?
Ru1 C15 2.262(8) . ?
Ru1 C25 2.270(14) . ?
Ru1 C16 2.290(8) . ?
Ru1 C18 2.291(9) . ?
Ru1 C17 2.298(7) . ?
Ru1 Si1 2.4375(12) . ?
Ru1 H1 1.56(7) . ?
Ru1 H3 1.59(7) . ?
Si1 O1 1.684(3) . ?
Si1 C4 1.909(4) . ?
Si1 H2 1.39(6) . ?
Si1 H3 1.92(7) . ?
Si2 C5 1.848(6) . ?
Si2 C7 1.889(6) . ?
Si2 C6 1.899(7) . ?
Si2 C4 1.918(5) . ?
Si3 C8 1.875(6) . ?
Si3 C10 1.879(6) . ?
Si3 C9 1.897(6) . ?
Si3 C4 1.902(4) . ?
Si4 C13 1.886(6) . ?
Si4 C11 1.888(6) . ?
Si4 C12 1.891(7) . ?
Si4 C4 1.916(4) . ?
O1 C1 1.372(6) . ?
O2 C14 1.154(6) . ?
C1 C2 1.315(9) . ?
C1 C3 1.476(10) . ?
C2 H4 0.9500 . ?
C2 H5 0.9500 . ?
C3 H6 0.9800 . ?
C3 H7 0.9800 . ?
C3 H8 0.9800 . ?
C5 H9 0.9800 . ?
C5 H10 0.9800 . ?
C5 H11 0.9800 . ?
C6 H12 0.9800 . ?
C6 H13 0.9800 . ?
C6 H14 0.9800 . ?
C7 H15 0.9800 . ?
C7 H16 0.9800 . ?
C7 H17 0.9800 . ?
C8 H18 0.9800 . ?
C8 H19 0.9800 . ?
C8 H20 0.9800 . ?
C9 H21 0.9800 . ?
C9 H22 0.9800 . ?
C9 H23 0.9800 . ?
C10 H24 0.9800 . ?
C10 H25 0.9800 . ?
C10 H26 0.9800 . ?
C11 H27 0.9800 . ?
C11 H28 0.9800 . ?
C11 H29 0.9800 . ?
C12 H30 0.9800 . ?
C12 H31 0.9800 . ?
C12 H32 0.9800 . ?
C13 H33 0.9800 . ?
C13 H34 0.9800 . ?
C13 H35 0.9800 . ?
C15 C19 1.396(15) . ?
C15 C16 1.462(13) . ?
C15 C20 1.536(13) . ?
C16 C17 1.441(12) . ?
C16 C21 1.518(14) . ?
C17 C18 1.416(12) . ?
C17 C22 1.523(12) . ?
C18 C19 1.435(15) . ?
C18 C23 1.495(15) . ?
C19 C24 1.498(16) . ?
C25 C29 1.43(2) . ?
C25 C26 1.44(2) . ?
C25 C30 1.52(2) . ?
C26 C27 1.50(2) . ?
C26 C31 1.53(3) . ?
C27 C28 1.33(2) . ?
C27 C32 1.58(2) . ?
C28 C29 1.42(2) . ?
C28 C33 1.57(2) . ?
C29 C34 1.61(2) . ?

loop_
_geom_torsion_atom_site_label_1
_geom_torsion_atom_site_label_2
_geom_torsion_atom_site_label_3
_geom_torsion_atom_site_label_4
_geom_torsion
_geom_torsion_site_symmetry_1
_geom_torsion_site_symmetry_2
_geom_torsion_site_symmetry_3
_geom_torsion_site_symmetry_4
_geom_torsion_publ_flag
C14 Ru1 Si1 O1 -83.1(2) . . . . ?
C29 Ru1 Si1 O1 53.9(8) . . . . ?
C28 Ru1 Si1 O1 63.5(5) . . . . ?
C27 Ru1 Si1 O1 96.9(5) . . . . ?
C26 Ru1 Si1 O1 133.5(5) . . . . ?
C19 Ru1 Si1 O1 54.3(4) . . . . ?
C15 Ru1 Si1 O1 118.7(9) . . . . ?
C25 Ru1 Si1 O1 139.1(9) . . . . ?
C16 Ru1 Si1 O1 141.4(3) . . . . ?
C18 Ru1 Si1 O1 75.8(3) . . . . ?
C17 Ru1 Si1 O1 112.2(3) . . . . ?
C14 Ru1 Si1 C4 40.5(3) . . . . ?
C29 Ru1 Si1 C4 177.4(8) . . . . ?
C28 Ru1 Si1 C4 -172.9(5) . . . . ?
C27 Ru1 Si1 C4 -139.6(5) . . . . ?
C26 Ru1 Si1 C4 -103.0(5) . . . . ?
C19 Ru1 Si1 C4 177.9(4) . . . . ?
C15 Ru1 Si1 C4 -117.7(9) . . . . ?
C25 Ru1 Si1 C4 -97.3(9) . . . . ?
C16 Ru1 Si1 C4 -95.0(3) . . . . ?
C18 Ru1 Si1 C4 -160.7(4) . . . . ?
C17 Ru1 Si1 C4 -124.2(3) . . . . ?
C4 Si1 O1 C1 162.0(4) . . . . ?
Ru1 Si1 O1 C1 -60.4(4) . . . . ?
Si1 O1 C1 C2 -51.1(8) . . . . ?
Si1 O1 C1 C3 130.7(6) . . . . ?
C8 Si3 C4 Si1 79.5(3) . . . . ?
C10 Si3 C4 Si1 -161.4(3) . . . . ?
C9 Si3 C4 Si1 -43.9(3) . . . . ?
C8 Si3 C4 Si4 -161.3(3) . . . . ?
C10 Si3 C4 Si4 -42.3(4) . . . . ?
C9 Si3 C4 Si4 75.3(3) . . . . ?
C8 Si3 C4 Si2 -40.7(3) . . . . ?
C10 Si3 C4 Si2 78.3(4) . . . . ?
C9 Si3 C4 Si2 -164.1(2) . . . . ?
O1 Si1 C4 Si3 89.1(2) . . . . ?
Ru1 Si1 C4 Si3 -40.8(3) . . . . ?
O1 Si1 C4 Si4 -31.5(2) . . . . ?
Ru1 Si1 C4 Si4 -161.36(11) . . . . ?
O1 Si1 C4 Si2 -148.6(2) . . . . ?
Ru1 Si1 C4 Si2 81.6(2) . . . . ?
C13 Si4 C4 Si3 -163.2(3) . . . . ?
C11 Si4 C4 Si3 78.5(3) . . . . ?
C12 Si4 C4 Si3 -39.6(4) . . . . ?
C13 Si4 C4 Si1 -41.9(3) . . . . ?
C11 Si4 C4 Si1 -160.2(3) . . . . ?
C12 Si4 C4 Si1 81.7(3) . . . . ?
C13 Si4 C4 Si2 74.6(3) . . . . ?
C11 Si4 C4 Si2 -43.8(3) . . . . ?
C12 Si4 C4 Si2 -161.9(3) . . . . ?
C5 Si2 C4 Si3 81.2(3) . . . . ?
C7 Si2 C4 Si3 -160.4(3) . . . . ?
C6 Si2 C4 Si3 -37.9(4) . . . . ?
C5 Si2 C4 Si1 -41.0(3) . . . . ?
C7 Si2 C4 Si1 77.4(3) . . . . ?
C6 Si2 C4 Si1 -160.1(3) . . . . ?
C5 Si2 C4 Si4 -157.4(3) . . . . ?
C7 Si2 C4 Si4 -39.0(3) . . . . ?
C6 Si2 C4 Si4 83.5(3) . . . . ?
C29 Ru1 C14 O2 20(5) . . . . ?
C28 Ru1 C14 O2 41(5) . . . . ?
C27 Ru1 C14 O2 0(5) . . . . ?
C26 Ru1 C14 O2 -41(5) . . . . ?
C19 Ru1 C14 O2 27(5) . . . . ?
C15 Ru1 C14 O2 -7(5) . . . . ?
C25 Ru1 C14 O2 -18(5) . . . . ?
C16 Ru1 C14 O2 -39(5) . . . . ?
C18 Ru1 C14 O2 34(5) . . . . ?
C17 Ru1 C14 O2 -32(5) . . . . ?
Si1 Ru1 C14 O2 179(100) . . . . ?
C14 Ru1 C15 C19 113.5(6) . . . . ?
C29 Ru1 C15 C19 11.7(11) . . . . ?
C28 Ru1 C15 C19 -23.8(7) . . . . ?
C27 Ru1 C15 C19 -63.4(7) . . . . ?
C26 Ru1 C15 C19 -106.3(9) . . . . ?
C25 Ru1 C15 C19 -144(3) . . . . ?
C16 Ru1 C15 C19 -118.5(8) . . . . ?
C18 Ru1 C15 C19 -38.8(6) . . . . ?
C17 Ru1 C15 C19 -80.3(6) . . . . ?
Si1 Ru1 C15 C19 -87.6(12) . . . . ?
C14 Ru1 C15 C16 -128.0(6) . . . . ?
C29 Ru1 C15 C16 130.2(12) . . . . ?
C28 Ru1 C15 C16 94.7(7) . . . . ?
C27 Ru1 C15 C16 55.1(7) . . . . ?
C26 Ru1 C15 C16 12.2(7) . . . . ?
C19 Ru1 C15 C16 118.5(8) . . . . ?
C25 Ru1 C15 C16 -26(3) . . . . ?
C18 Ru1 C15 C16 79.7(6) . . . . ?
C17 Ru1 C15 C16 38.2(5) . . . . ?
Si1 Ru1 C15 C16 31.0(12) . . . . ?
C14 Ru1 C15 C20 -12.7(9) . . . . ?
C29 Ru1 C15 C20 -114.5(15) . . . . ?
C28 Ru1 C15 C20 -150.0(12) . . . . ?
C27 Ru1 C15 C20 170.4(12) . . . . ?
C26 Ru1 C15 C20 127.6(13) . . . . ?
C19 Ru1 C15 C20 -126.1(13) . . . . ?
C25 Ru1 C15 C20 90(3) . . . . ?
C16 Ru1 C15 C20 115.3(12) . . . . ?
C18 Ru1 C15 C20 -164.9(11) . . . . ?
C17 Ru1 C15 C20 153.6(11) . . . . ?
Si1 Ru1 C15 C20 146.3(7) . . . . ?
C19 C15 C16 C17 -1.4(9) . . . . ?
C20 C15 C16 C17 175.7(7) . . . . ?
Ru1 C15 C16 C17 -63.8(5) . . . . ?
C19 C15 C16 C21 -174.1(9) . . . . ?
C20 C15 C16 C21 3.0(14) . . . . ?
Ru1 C15 C16 C21 123.5(9) . . . . ?
C19 C15 C16 Ru1 62.4(6) . . . . ?
C20 C15 C16 Ru1 -120.5(8) . . . . ?
C14 Ru1 C16 C17 174.5(5) . . . . ?
C29 Ru1 C16 C17 90.5(7) . . . . ?
C28 Ru1 C16 C17 49.4(6) . . . . ?
C27 Ru1 C16 C17 14.2(6) . . . . ?
C26 Ru1 C16 C17 -13(3) . . . . ?
C19 Ru1 C16 C17 79.0(6) . . . . ?
C15 Ru1 C16 C17 114.8(7) . . . . ?
C25 Ru1 C16 C17 124.4(11) . . . . ?
C18 Ru1 C16 C17 36.8(5) . . . . ?
Si1 Ru1 C16 C17 -53.5(5) . . . . ?
C14 Ru1 C16 C15 59.7(6) . . . . ?
C29 Ru1 C16 C15 -24.3(7) . . . . ?
C28 Ru1 C16 C15 -65.4(7) . . . . ?
C27 Ru1 C16 C15 -100.7(7) . . . . ?
C26 Ru1 C16 C15 -128(3) . . . . ?
C19 Ru1 C16 C15 -35.8(5) . . . . ?
C25 Ru1 C16 C15 9.6(10) . . . . ?
C18 Ru1 C16 C15 -78.0(6) . . . . ?
C17 Ru1 C16 C15 -114.8(7) . . . . ?
Si1 Ru1 C16 C15 -168.3(4) . . . . ?
C14 Ru1 C16 C21 -64.8(10) . . . . ?
C29 Ru1 C16 C21 -148.8(12) . . . . ?
C28 Ru1 C16 C21 170.1(11) . . . . ?
C27 Ru1 C16 C21 134.8(12) . . . . ?
C26 Ru1 C16 C21 108(3) . . . . ?
C19 Ru1 C16 C21 -160.3(11) . . . . ?
C15 Ru1 C16 C21 -124.5(12) . . . . ?
C25 Ru1 C16 C21 -114.9(15) . . . . ?
C18 Ru1 C16 C21 157.5(11) . . . . ?
C17 Ru1 C16 C21 120.7(11) . . . . ?
Si1 Ru1 C16 C21 67.2(10) . . . . ?
C15 C16 C17 C18 -0.2(9) . . . . ?
C21 C16 C17 C18 172.9(8) . . . . ?
Ru1 C16 C17 C18 -62.8(5) . . . . ?
C15 C16 C17 C22 -172.3(8) . . . . ?
C21 C16 C17 C22 0.8(13) . . . . ?
Ru1 C16 C17 C22 125.1(8) . . . . ?
C15 C16 C17 Ru1 62.6(5) . . . . ?
C21 C16 C17 Ru1 -124.4(8) . . . . ?
C14 Ru1 C17 C18 106.9(8) . . . . ?
C29 Ru1 C17 C18 47.6(7) . . . . ?
C28 Ru1 C17 C18 7.4(7) . . . . ?
C27 Ru1 C17 C18 -18.5(14) . . . . ?
C26 Ru1 C17 C18 122.7(12) . . . . ?
C19 Ru1 C17 C18 36.7(5) . . . . ?
C15 Ru1 C17 C18 78.0(5) . . . . ?
C25 Ru1 C17 C18 89.2(7) . . . . ?
C16 Ru1 C17 C18 117.1(7) . . . . ?
Si1 Ru1 C17 C18 -104.4(5) . . . . ?
C14 Ru1 C17 C16 -10.2(9) . . . . ?
C29 Ru1 C17 C16 -69.5(7) . . . . ?
C28 Ru1 C17 C16 -109.7(7) . . . . ?
C27 Ru1 C17 C16 -135.6(17) . . . . ?
C26 Ru1 C17 C16 5.6(12) . . . . ?
C19 Ru1 C17 C16 -80.4(5) . . . . ?
C15 Ru1 C17 C16 -39.1(5) . . . . ?
C25 Ru1 C17 C16 -27.8(7) . . . . ?
C18 Ru1 C17 C16 -117.1(7) . . . . ?
Si1 Ru1 C17 C16 138.5(4) . . . . ?
C14 Ru1 C17 C22 -133.9(8) . . . . ?
C29 Ru1 C17 C22 166.8(11) . . . . ?
C28 Ru1 C17 C22 126.6(11) . . . . ?
C27 Ru1 C17 C22 100.6(18) . . . . ?
C26 Ru1 C17 C22 -118.2(15) . . . . ?
C19 Ru1 C17 C22 155.8(10) . . . . ?
C15 Ru1 C17 C22 -162.9(10) . . . . ?
C25 Ru1 C17 C22 -151.6(11) . . . . ?
C16 Ru1 C17 C22 -123.7(11) . . . . ?
C18 Ru1 C17 C22 119.2(11) . . . . ?
Si1 Ru1 C17 C22 14.8(9) . . . . ?
C16 C17 C18 C19 1.7(9) . . . . ?
C22 C17 C18 C19 174.1(8) . . . . ?
Ru1 C17 C18 C19 -60.9(6) . . . . ?
C16 C17 C18 C23 -171.0(9) . . . . ?
C22 C17 C18 C23 1.5(14) . . . . ?
Ru1 C17 C18 C23 126.4(10) . . . . ?
C16 C17 C18 Ru1 62.5(5) . . . . ?
C22 C17 C18 Ru1 -125.0(8) . . . . ?
C14 Ru1 C18 C17 -130.0(6) . . . . ?
C29 Ru1 C18 C17 -110.5(8) . . . . ?
C28 Ru1 C18 C17 -155(2) . . . . ?
C27 Ru1 C18 C17 12.8(10) . . . . ?
C26 Ru1 C18 C17 -27.2(7) . . . . ?
C19 Ru1 C18 C17 -118.9(7) . . . . ?
C15 Ru1 C18 C17 -80.9(5) . . . . ?
C25 Ru1 C18 C17 -69.5(6) . . . . ?
C16 Ru1 C18 C17 -37.5(4) . . . . ?
Si1 Ru1 C18 C17 84.6(5) . . . . ?
C14 Ru1 C18 C19 -11.2(9) . . . . ?
C29 Ru1 C18 C19 8.4(8) . . . . ?
C28 Ru1 C18 C19 -36.0(19) . . . . ?
C27 Ru1 C18 C19 131.7(12) . . . . ?
C26 Ru1 C18 C19 91.6(8) . . . . ?
C15 Ru1 C18 C19 38.0(6) . . . . ?
C25 Ru1 C18 C19 49.3(7) . . . . ?
C16 Ru1 C18 C19 81.3(6) . . . . ?
C17 Ru1 C18 C19 118.9(7) . . . . ?
Si1 Ru1 C18 C19 -156.6(6) . . . . ?
C14 Ru1 C18 C23 105.9(10) . . . . ?
C29 Ru1 C18 C23 125.4(14) . . . . ?
C28 Ru1 C18 C23 81(2) . . . . ?
C27 Ru1 C18 C23 -111.2(17) . . . . ?
C26 Ru1 C18 C23 -151.3(14) . . . . ?
C19 Ru1 C18 C23 117.1(14) . . . . ?
C15 Ru1 C18 C23 155.0(13) . . . . ?
C25 Ru1 C18 C23 166.4(14) . . . . ?
C16 Ru1 C18 C23 -161.6(13) . . . . ?
C17 Ru1 C18 C23 -124.1(14) . . . . ?
Si1 Ru1 C18 C23 -39.5(12) . . . . ?
C16 C15 C19 C18 2.4(10) . . . . ?
C20 C15 C19 C18 -174.3(9) . . . . ?
Ru1 C15 C19 C18 65.1(6) . . . . ?
C16 C15 C19 C24 173.1(9) . . . . ?
C20 C15 C19 C24 -3.6(16) . . . . ?
Ru1 C15 C19 C24 -124.2(10) . . . . ?
C16 C15 C19 Ru1 -62.7(6) . . . . ?
C20 C15 C19 Ru1 120.6(9) . . . . ?
C17 C18 C19 C15 -2.5(10) . . . . ?
C23 C18 C19 C15 170.6(9) . . . . ?
Ru1 C18 C19 C15 -64.6(7) . . . . ?
C17 C18 C19 C24 -172.4(10) . . . . ?
C23 C18 C19 C24 0.7(16) . . . . ?
Ru1 C18 C19 C24 125.5(11) . . . . ?
C17 C18 C19 Ru1 62.1(6) . . . . ?
C23 C18 C19 Ru1 -124.8(9) . . . . ?
C14 Ru1 C19 C15 -72.1(6) . . . . ?
C29 Ru1 C19 C15 -30(3) . . . . ?
C28 Ru1 C19 C15 131.9(12) . . . . ?
C27 Ru1 C19 C15 94.6(8) . . . . ?
C26 Ru1 C19 C15 49.6(8) . . . . ?
C25 Ru1 C19 C15 8.7(7) . . . . ?
C16 Ru1 C19 C15 37.3(6) . . . . ?
C18 Ru1 C19 C15 115.0(8) . . . . ?
C17 Ru1 C19 C15 79.1(6) . . . . ?
Si1 Ru1 C19 C15 150.7(5) . . . . ?
C14 Ru1 C19 C18 172.9(6) . . . . ?
C29 Ru1 C19 C18 -145(3) . . . . ?
C28 Ru1 C19 C18 16.9(9) . . . . ?
C27 Ru1 C19 C18 -20.3(6) . . . . ?
C26 Ru1 C19 C18 -65.4(8) . . . . ?
C15 Ru1 C19 C18 -115.0(8) . . . . ?
C25 Ru1 C19 C18 -106.2(8) . . . . ?
C16 Ru1 C19 C18 -77.7(6) . . . . ?
C17 Ru1 C19 C18 -35.8(5) . . . . ?
Si1 Ru1 C19 C18 35.8(8) . . . . ?
C14 Ru1 C19 C24 45.6(11) . . . . ?
C29 Ru1 C19 C24 87(3) . . . . ?
C28 Ru1 C19 C24 -110.4(17) . . . . ?
C27 Ru1 C19 C24 -147.7(14) . . . . ?
C26 Ru1 C19 C24 167.3(14) . . . . ?
C15 Ru1 C19 C24 117.7(14) . . . . ?
C25 Ru1 C19 C24 126.4(14) . . . . ?
C16 Ru1 C19 C24 155.0(13) . . . . ?
C18 Ru1 C19 C24 -127.4(14) . . . . ?
C17 Ru1 C19 C24 -163.2(13) . . . . ?
Si1 Ru1 C19 C24 -91.6(11) . . . . ?
C14 Ru1 C25 C29 96.4(9) . . . . ?
C28 Ru1 C25 C29 -36.4(9) . . . . ?
C27 Ru1 C25 C29 -75.8(10) . . . . ?
C26 Ru1 C25 C29 -115.9(13) . . . . ?
C19 Ru1 C25 C29 -11.0(8) . . . . ?
C15 Ru1 C25 C29 18(2) . . . . ?
C16 Ru1 C25 C29 -128.2(14) . . . . ?
C18 Ru1 C25 C29 -51.1(9) . . . . ?
C17 Ru1 C25 C29 -92.2(9) . . . . ?
Si1 Ru1 C25 C29 -124.3(12) . . . . ?
C14 Ru1 C25 C26 -147.7(10) . . . . ?
C29 Ru1 C25 C26 115.9(13) . . . . ?
C28 Ru1 C25 C26 79.5(10) . . . . ?
C27 Ru1 C25 C26 40.1(9) . . . . ?
C19 Ru1 C25 C26 104.9(11) . . . . ?
C15 Ru1 C25 C26 134(3) . . . . ?
C16 Ru1 C25 C26 -12.3(9) . . . . ?
C18 Ru1 C25 C26 64.8(9) . . . . ?
C17 Ru1 C25 C26 23.7(8) . . . . ?
Si1 Ru1 C25 C26 -8.4(16) . . . . ?
C14 Ru1 C25 C30 -11.3(15) . . . . ?
C29 Ru1 C25 C30 -107.7(19) . . . . ?
C28 Ru1 C25 C30 -144.1(18) . . . . ?
C27 Ru1 C25 C30 176.4(18) . . . . ?
C26 Ru1 C25 C30 136(2) . . . . ?
C19 Ru1 C25 C30 -118.8(18) . . . . ?
C15 Ru1 C25 C30 -90(3) . . . . ?
C16 Ru1 C25 C30 124(2) . . . . ?
C18 Ru1 C25 C30 -158.8(17) . . . . ?
C17 Ru1 C25 C30 160.1(18) . . . . ?
Si1 Ru1 C25 C30 128.0(13) . . . . ?
C29 C25 C26 C27 -0.7(15) . . . . ?
C30 C25 C26 C27 175.9(16) . . . . ?
Ru1 C25 C26 C27 -61.7(9) . . . . ?
C29 C25 C26 C31 -174.1(14) . . . . ?
C30 C25 C26 C31 3(3) . . . . ?
Ru1 C25 C26 C31 124.9(14) . . . . ?
C29 C25 C26 Ru1 61.0(10) . . . . ?
C30 C25 C26 Ru1 -122.4(19) . . . . ?
C14 Ru1 C26 C25 40.6(11) . . . . ?
C29 Ru1 C26 C25 -38.2(9) . . . . ?
C28 Ru1 C26 C25 -80.7(10) . . . . ?
C27 Ru1 C26 C25 -114.9(13) . . . . ?
C19 Ru1 C26 C25 -50.1(9) . . . . ?
C15 Ru1 C26 C25 -10.7(8) . . . . ?
C16 Ru1 C26 C25 32(3) . . . . ?
C18 Ru1 C26 C25 -92.3(10) . . . . ?
C17 Ru1 C26 C25 -130.0(15) . . . . ?
Si1 Ru1 C26 C25 175.9(8) . . . . ?
C14 Ru1 C26 C27 155.5(8) . . . . ?
C29 Ru1 C26 C27 76.7(9) . . . . ?
C28 Ru1 C26 C27 34.2(8) . . . . ?
C19 Ru1 C26 C27 64.8(8) . . . . ?
C15 Ru1 C26 C27 104.2(10) . . . . ?
C25 Ru1 C26 C27 114.9(13) . . . . ?
C16 Ru1 C26 C27 147(3) . . . . ?
C18 Ru1 C26 C27 22.5(6) . . . . ?
C17 Ru1 C26 C27 -15.1(8) . . . . ?
Si1 Ru1 C26 C27 -69.2(9) . . . . ?
C14 Ru1 C26 C31 -65.1(19) . . . . ?
C29 Ru1 C26 C31 -144(2) . . . . ?
C28 Ru1 C26 C31 174(2) . . . . ?
C27 Ru1 C26 C31 139(2) . . . . ?
C19 Ru1 C26 C31 -156(2) . . . . ?
C15 Ru1 C26 C31 -116(2) . . . . ?
C25 Ru1 C26 C31 -106(2) . . . . ?
C16 Ru1 C26 C31 -74(3) . . . . ?
C18 Ru1 C26 C31 162(2) . . . . ?
C17 Ru1 C26 C31 124(2) . . . . ?
Si1 Ru1 C26 C31 70.2(19) . . . . ?
C25 C26 C27 C28 1.1(16) . . . . ?
C31 C26 C27 C28 171(2) . . . . ?
Ru1 C26 C27 C28 -62.5(10) . . . . ?
C25 C26 C27 C32 -173.1(12) . . . . ?
C31 C26 C27 C32 -3(3) . . . . ?
Ru1 C26 C27 C32 123.3(11) . . . . ?
C25 C26 C27 Ru1 63.6(10) . . . . ?
C31 C26 C27 Ru1 -126(2) . . . . ?
C14 Ru1 C27 C28 62.0(17) . . . . ?
C29 Ru1 C27 C28 38.9(8) . . . . ?
C26 Ru1 C27 C28 119.4(12) . . . . ?
C19 Ru1 C27 C28 28.9(7) . . . . ?
C15 Ru1 C27 C28 69.7(8) . . . . ?
C25 Ru1 C27 C28 81.4(9) . . . . ?
C16 Ru1 C27 C28 111.4(9) . . . . ?
C18 Ru1 C27 C28 -4.9(10) . . . . ?
C17 Ru1 C27 C28 145.3(19) . . . . ?
Si1 Ru1 C27 C28 -117.9(8) . . . . ?
C14 Ru1 C27 C26 -57.4(18) . . . . ?
C29 Ru1 C27 C26 -80.5(10) . . . . ?
C28 Ru1 C27 C26 -119.4(12) . . . . ?
C19 Ru1 C27 C26 -90.5(9) . . . . ?
C15 Ru1 C27 C26 -49.7(8) . . . . ?
C25 Ru1 C27 C26 -38.0(9) . . . . ?
C16 Ru1 C27 C26 -7.9(8) . . . . ?
C18 Ru1 C27 C26 -124.2(14) . . . . ?
C17 Ru1 C27 C26 25.9(14) . . . . ?
Si1 Ru1 C27 C26 122.7(9) . . . . ?
C14 Ru1 C27 C32 -158.4(11) . . . . ?
C29 Ru1 C27 C32 178.4(18) . . . . ?
C28 Ru1 C27 C32 139.6(19) . . . . ?
C26 Ru1 C27 C32 -101.1(19) . . . . ?
C19 Ru1 C27 C32 168.5(18) . . . . ?
C15 Ru1 C27 C32 -150.8(17) . . . . ?
C25 Ru1 C27 C32 -139.1(17) . . . . ?
C16 Ru1 C27 C32 -109.0(17) . . . . ?
C18 Ru1 C27 C32 135(2) . . . . ?
C17 Ru1 C27 C32 -75(2) . . . . ?
Si1 Ru1 C27 C32 21.6(15) . . . . ?
C26 C27 C28 C29 -1.0(16) . . . . ?
C32 C27 C28 C29 170.5(17) . . . . ?
Ru1 C27 C28 C29 -63.0(10) . . . . ?
C26 C27 C28 C33 -172.0(13) . . . . ?
C32 C27 C28 C33 0(3) . . . . ?
Ru1 C27 C28 C33 126.0(13) . . . . ?
C26 C27 C28 Ru1 62.0(10) . . . . ?
C32 C27 C28 Ru1 -126.4(18) . . . . ?
C14 Ru1 C28 C27 -152.3(8) . . . . ?
C29 Ru1 C28 C27 -116.3(12) . . . . ?
C26 Ru1 C28 C27 -38.2(9) . . . . ?
C19 Ru1 C28 C27 -121.5(13) . . . . ?
C15 Ru1 C28 C27 -90.2(9) . . . . ?
C25 Ru1 C28 C27 -80.0(9) . . . . ?
C16 Ru1 C28 C27 -49.1(8) . . . . ?
C18 Ru1 C28 C27 8.1(17) . . . . ?
C17 Ru1 C28 C27 -11.6(7) . . . . ?
Si1 Ru1 C28 C27 71.7(8) . . . . ?
C14 Ru1 C28 C29 -36.0(11) . . . . ?
C27 Ru1 C28 C29 116.3(12) . . . . ?
C26 Ru1 C28 C29 78.1(10) . . . . ?
C19 Ru1 C28 C29 -5.3(11) . . . . ?
C15 Ru1 C28 C29 26.1(8) . . . . ?
C25 Ru1 C28 C29 36.3(8) . . . . ?
C16 Ru1 C28 C29 67.2(9) . . . . ?
C18 Ru1 C28 C29 124(2) . . . . ?
C17 Ru1 C28 C29 104.7(10) . . . . ?
Si1 Ru1 C28 C29 -172.0(8) . . . . ?
C14 Ru1 C28 C33 98.3(16) . . . . ?
C29 Ru1 C28 C33 134(2) . . . . ?
C27 Ru1 C28 C33 -109(2) . . . . ?
C26 Ru1 C28 C33 -147.6(19) . . . . ?
C19 Ru1 C28 C33 129(2) . . . . ?
C15 Ru1 C28 C33 160.4(19) . . . . ?
C25 Ru1 C28 C33 170.6(19) . . . . ?
C16 Ru1 C28 C33 -158.5(18) . . . . ?
C18 Ru1 C28 C33 -101(3) . . . . ?
C17 Ru1 C28 C33 -120.9(18) . . . . ?
Si1 Ru1 C28 C33 -37.7(17) . . . . ?
C27 C28 C29 C25 0.6(17) . . . . ?
C33 C28 C29 C25 169.0(17) . . . . ?
Ru1 C28 C29 C25 -63.4(11) . . . . ?
C27 C28 C29 C34 -176.0(13) . . . . ?
C33 C28 C29 C34 -8(3) . . . . ?
Ru1 C28 C29 C34 120.0(13) . . . . ?
C27 C28 C29 Ru1 64.0(10) . . . . ?
C33 C28 C29 Ru1 -127.7(19) . . . . ?
C26 C25 C29 C28 0.1(16) . . . . ?
C30 C25 C29 C28 -177.4(12) . . . . ?
Ru1 C25 C29 C28 62.1(10) . . . . ?
C26 C25 C29 C34 175.9(16) . . . . ?
C30 C25 C29 C34 -2(2) . . . . ?
Ru1 C25 C29 C34 -122.1(18) . . . . ?
C26 C25 C29 Ru1 -62.0(10) . . . . ?
C30 C25 C29 Ru1 120.5(12) . . . . ?
C14 Ru1 C29 C28 152.9(9) . . . . ?
C27 Ru1 C29 C28 -36.3(8) . . . . ?
C26 Ru1 C29 C28 -81.2(11) . . . . ?
C19 Ru1 C29 C28 13(3) . . . . ?
C15 Ru1 C29 C28 -126.4(14) . . . . ?
C25 Ru1 C29 C28 -119.3(13) . . . . ?
C16 Ru1 C29 C28 -93.3(10) . . . . ?
C18 Ru1 C29 C28 -15.1(7) . . . . ?
C17 Ru1 C29 C28 -52.3(8) . . . . ?
Si1 Ru1 C29 C28 14.7(14) . . . . ?
C14 Ru1 C29 C25 -87.8(9) . . . . ?
C28 Ru1 C29 C25 119.3(13) . . . . ?
C27 Ru1 C29 C25 83.0(9) . . . . ?
C26 Ru1 C29 C25 38.1(9) . . . . ?
C19 Ru1 C29 C25 133(3) . . . . ?
C15 Ru1 C29 C25 -7.1(9) . . . . ?
C16 Ru1 C29 C25 26.0(7) . . . . ?
C18 Ru1 C29 C25 104.2(10) . . . . ?
C17 Ru1 C29 C25 67.0(8) . . . . ?
Si1 Ru1 C29 C25 134.0(9) . . . . ?
C14 Ru1 C29 C34 44.0(15) . . . . ?
C28 Ru1 C29 C34 -108.9(19) . . . . ?
C27 Ru1 C29 C34 -145.2(18) . . . . ?
C26 Ru1 C29 C34 169.8(18) . . . . ?
C19 Ru1 C29 C34 -96(4) . . . . ?
C15 Ru1 C29 C34 125(2) . . . . ?
C25 Ru1 C29 C34 132(2) . . . . ?
C16 Ru1 C29 C34 157.8(18) . . . . ?
C18 Ru1 C29 C34 -124.0(18) . . . . ?
C17 Ru1 C29 C34 -161.2(17) . . . . ?
Si1 Ru1 C29 C34 -94.2(16) . . . . ?
